data_7227313
loop_
_publ_author_name
'Cadranel, Alejandro'
'Tate, Jaired E.'
'Oviedo, Paola S.'
'Yamazaki, Shiori'
'Hodak, Jos\'e H'
'Baraldo, Luis M.'
'Kleiman, Valeria D.'

_publ_section_title
;
 Distant ultrafast energy transfer in a trimetallic {Ru-Ru-Cr} complex
 facilitated by hole delocalization.
;
_journal_issue 4
_journal_name_full 'Physical chemistry chemical physics : PCCP'
_journal_page_first 2882
_journal_page_last 2893
_journal_paper_doi 10.1039/c6cp06562g
_journal_volume 19
_journal_year 2017
_chemical_formula_sum 'C54 H45 Cr N16 O8 Ru2 S'
_chemical_formula_weight 1332.26
_space_group_crystal_system monoclinic
_space_group_IT_number 4
_space_group_name_Hall 'P 2yb'
_space_group_name_H-M_alt 'P 1 21 1'
_symmetry_space_group_name_Hall 'P 2yb'
_symmetry_space_group_name_H-M 'P 1 21 1'
_atom_sites_solution_hydrogens geom
_audit_creation_method SHELXL-2014/7
_audit_update_record
;
2016-09-22 deposited with the CCDC.
2016-12-20 downloaded from the CCDC.
;
_cell_angle_alpha 90.0
_cell_angle_beta 109.093(14)
_cell_angle_gamma 90.0
_cell_formula_units_Z 2
_cell_length_a 12.3182(17)
_cell_length_b 22.004(2)
_cell_length_c 13.2118(17)
_cell_measurement_reflns_used 4634
_cell_measurement_temperature 298(2)
_cell_measurement_theta_max 29.1017
_cell_measurement_theta_min 3.6137
_cell_volume 3384.1(8)
_computing_structure_refinement 'SHELXL-2014/7 (Sheldrick, 2014)'
_diffrn_ambient_temperature 298(2)
_diffrn_detector_area_resol_mean 16.1
_diffrn_measured_fraction_theta_full 0.996
_diffrn_measured_fraction_theta_max 0.982
_diffrn_measurement_device_type 'Xcalibur, Eos, Gemini'
_diffrn_measurement_method '\w scans'
_diffrn_radiation_monochromator graphite
_diffrn_radiation_source 'fine-focus sealed tube'
_diffrn_radiation_type MoK\a
_diffrn_radiation_wavelength 0.71069
_diffrn_reflns_av_R_equivalents 0.0949
_diffrn_reflns_av_unetI/netI 0.1394
_diffrn_reflns_Laue_measured_fraction_full 0.996
_diffrn_reflns_Laue_measured_fraction_max 0.982
_diffrn_reflns_limit_h_max 15
_diffrn_reflns_limit_h_min -14
_diffrn_reflns_limit_k_max 24
_diffrn_reflns_limit_k_min -28
_diffrn_reflns_limit_l_max 16
_diffrn_reflns_limit_l_min -16
_diffrn_reflns_number 18321
_diffrn_reflns_point_group_measured_fraction_full 0.829
_diffrn_reflns_point_group_measured_fraction_max 0.798
_diffrn_reflns_theta_full 25.240
_diffrn_reflns_theta_max 26.999
_diffrn_reflns_theta_min 3.621
_exptl_absorpt_coefficient_mu 0.686
_exptl_absorpt_correction_T_max 1.00000
_exptl_absorpt_correction_type multi-scan
_exptl_absorpt_process_details
;
CrysAlisPro, Agilent Technologies,
Version 1.171.34.49 (release 20-01-2011 CrysAlis171 .NET)
(compiled Jan 20 2011,15:58:25)
Empirical absorption correction using spherical harmonics,
 implemented in SCALE3 ABSPACK scaling algorithm.
;
_exptl_crystal_colour red
_exptl_crystal_density_diffrn 1.307
_exptl_crystal_description plate
_exptl_crystal_F_000 1346
_exptl_crystal_size_max 0.45
_exptl_crystal_size_mid 0.40
_exptl_crystal_size_min 0.03
_refine_diff_density_max 2.154
_refine_diff_density_min -0.936
_refine_diff_density_rms 0.145
_refine_ls_abs_structure_details
;
 Classical Flack method preferred over Parsons because s.u. lower.
;
_refine_ls_abs_structure_Flack 0.06(7)
_refine_ls_extinction_method none
_refine_ls_goodness_of_fit_ref 1.059
_refine_ls_hydrogen_treatment constr
_refine_ls_matrix_type full
_refine_ls_number_parameters 742
_refine_ls_number_reflns 11793
_refine_ls_number_restraints 1
_refine_ls_restrained_S_all 1.058
_refine_ls_R_factor_all 0.1142
_refine_ls_R_factor_gt 0.0874
_refine_ls_shift/su_max 0.009
_refine_ls_shift/su_mean 0.001
_refine_ls_structure_factor_coef Fsqd
_refine_ls_weighting_details 'w=1/[\s^2^(Fo^2^)+(0.1273P)^2^] where P=(Fo^2^+2Fc^2^)/3'
_refine_ls_weighting_scheme calc
_refine_ls_wR_factor_gt 0.2135
_refine_ls_wR_factor_ref 0.2582
_reflns_Friedel_coverage 0.585
_reflns_Friedel_fraction_full 0.652
_reflns_Friedel_fraction_max 0.605
_reflns_number_gt 8209
_reflns_number_total 11793
_reflns_threshold_expression 'I > 2\s(I)'
_cod_data_source_file c6cp06562g2.cif
_cod_data_source_block shelx
_cod_depositor_comments 'Adding full bibliography for 7227313--7227314.cif.'
_cod_original_cell_volume 3384.0(6)
_cod_database_code 7227313
_shelx_shelxl_version_number 2014/7
_shelx_space_group_comment
;
The symmetry employed for this shelxl refinement is uniquely defined
by the following loop, which should always be used as a source of
symmetry information in preference to the above space-group names.
They are only intended as comments.
;

loop_
_space_group_symop_operation_xyz
'x, y, z'
'-x, y+1/2, -z'

loop_
_atom_site_label
_atom_site_type_symbol
_atom_site_fract_x
_atom_site_fract_y
_atom_site_fract_z
_atom_site_U_iso_or_equiv
_atom_site_adp_type
_atom_site_occupancy
_atom_site_site_symmetry_order
_atom_site_calc_flag
_atom_site_refinement_flags_posn
_atom_site_refinement_flags_adp
_atom_site_refinement_flags_occupancy
_atom_site_disorder_assembly
_atom_site_disorder_group
Ru1 Ru 0.64940(9) 0.62053(5) 0.04100(8) 0.0380(3) Uani 1 1 d . . . . .
Ru2 Ru 0.41978(10) 0.75759(5) 0.21341(9) 0.0415(3) Uani 1 1 d . . . . .
Cr1 Cr 0.22885(19) 0.85672(11) 0.47241(16) 0.0387(5) Uani 1 1 d . . . . .
N12 N 0.0115(13) 0.8996(8) 0.2804(13) 0.067(4) Uani 1 1 d . . . . .
N5 N 0.5638(11) 0.5456(7) 0.0771(10) 0.047(3) Uani 1 1 d . . . . .
N10 N 0.5204(12) 0.7156(7) 0.3571(12) 0.056(4) Uani 1 1 d . . . . .
C21 C 0.8500(14) 0.6879(7) 0.1635(13) 0.049(4) Uani 1 1 d . . . . .
N3 N 0.7736(11) 0.6875(6) 0.0636(9) 0.043(3) Uani 1 1 d . . . . .
N7 N 0.2987(12) 0.6874(7) 0.1886(11) 0.052(3) Uani 1 1 d . . . . .
C20 C 0.8391(12) 0.6390(8) 0.2338(11) 0.048(4) Uani 1 1 d . . . . .
N4 N 0.7466(9) 0.6026(6) 0.1879(8) 0.038(3) Uani 1 1 d . . . . .
N9 N 0.5418(12) 0.8263(6) 0.2358(11) 0.050(3) Uani 1 1 d . . . . .
C17 C 0.7941(14) 0.5416(10) 0.3454(14) 0.065(5) Uani 1 1 d . . . . .
H17 H 0.7792 0.5081 0.3817 0.077 Uiso 1 1 calc R U . . .
N6 N 0.5063(10) 0.7075(6) 0.1358(10) 0.043(3) Uani 1 1 d . . . . .
C15 C 0.6207(14) 0.5207(8) 0.1761(11) 0.048(4) Uani 1 1 d . . . . .
N2 N 0.5531(10) 0.6339(6) -0.1189(8) 0.043(3) Uani 1 1 d . . . . .
C29 C 0.2525(14) 0.6733(8) 0.2650(13) 0.052(4) Uani 1 1 d . . . . .
H29 H 0.2747 0.6957 0.3282 0.062 Uiso 1 1 calc R U . . .
C31 C 0.5569(13) 0.6784(7) 0.0975(10) 0.042(3) Uani 1 1 d . . . . .
C30 C 0.1743(16) 0.6275(10) 0.2535(15) 0.066(5) Uani 1 1 d . . . . .
H30 H 0.1419 0.6198 0.3067 0.079 Uiso 1 1 calc R U . . .
C23 C 0.9426(19) 0.7766(11) 0.1278(18) 0.080(6) Uani 1 1 d . . . . .
H23 H 0.9990 0.8064 0.1489 0.096 Uiso 1 1 calc R U . . .
C22 C 0.9353(19) 0.7341(9) 0.1959(16) 0.070(6) Uani 1 1 d . . . . .
H22 H 0.9864 0.7344 0.2656 0.084 Uiso 1 1 calc R U . . .
C6 C 0.6795(15) 0.5560(9) -0.1426(14) 0.058(4) Uani 1 1 d . . . . .
N1 N 0.7313(11) 0.5625(7) -0.0358(9) 0.050(3) Uani 1 1 d . . . . .
N14 N 0.1052(16) 0.9010(9) 0.6376(13) 0.084(6) Uani 1 1 d . . . . .
C16 C 0.7239(13) 0.5536(8) 0.2410(11) 0.046(3) Uani 1 1 d . . . . .
N15 N 0.4687(17) 0.8296(8) 0.6634(13) 0.084(6) Uani 1 1 d . . . . .
C51 C 0.3813(16) 0.8370(7) 0.5962(13) 0.053(4) Uani 1 1 d . . . . .
N11 N 0.3384(10) 0.8051(6) 0.2980(10) 0.044(3) Uani 1 1 d . . . . .
C19 C 0.9071(14) 0.6262(10) 0.3408(13) 0.062(5) Uani 1 1 d . . . . .
H19 H 0.9690 0.6513 0.3750 0.075 Uiso 1 1 calc R U . . .
C13 C 0.481(2) 0.4433(11) 0.150(2) 0.089(7) Uani 1 1 d . . . . .
H13 H 0.4529 0.4088 0.1736 0.106 Uiso 1 1 calc R U . . .
C18 C 0.8838(15) 0.5783(11) 0.3943(13) 0.067(6) Uani 1 1 d . . . . .
H18 H 0.9294 0.5707 0.4646 0.081 Uiso 1 1 calc R U . . .
C47 C 0.3023(13) 0.8262(8) 0.3625(14) 0.052(4) Uani 1 1 d . . . . .
C42 C 0.3640(19) 0.8126(8) -0.0073(15) 0.065(5) Uani 1 1 d . . . . .
H42 H 0.4415 0.8047 0.0054 0.078 Uiso 1 1 calc R U . . .
C2 C 0.398(2) 0.6775(14) -0.2683(16) 0.092(7) Uani 1 1 d . . . . .
H2 H 0.3331 0.7019 -0.2922 0.110 Uiso 1 1 calc R U . . .
C24 C 0.865(2) 0.7762(9) 0.0242(19) 0.082(6) Uani 1 1 d . . . . .
H24 H 0.8697 0.8044 -0.0266 0.098 Uiso 1 1 calc R U . . .
C4 C 0.5221(15) 0.5999(11) -0.3014(12) 0.069(6) Uani 1 1 d . . . . .
H4 H 0.5396 0.5741 -0.3496 0.082 Uiso 1 1 calc R U . . .
C14 C 0.5808(14) 0.4714(8) 0.2126(15) 0.055(4) Uani 1 1 d . . . . .
H14 H 0.6203 0.4562 0.2804 0.066 Uiso 1 1 calc R U . . .
N8 N 0.3191(13) 0.7985(7) 0.0695(12) 0.056(4) Uani 1 1 d . . . . .
C49 C 0.2969(15) 0.9406(8) 0.4645(11) 0.049(4) Uani 1 1 d . . . . .
C12 C 0.4218(18) 0.4685(12) 0.0475(17) 0.079(6) Uani 1 1 d . . . . .
H12 H 0.3544 0.4510 0.0030 0.095 Uiso 1 1 calc R U . . .
C50 C 0.1512(15) 0.8854(8) 0.5808(12) 0.052(4) Uani 1 1 d . . . . .
C26 C 0.2647(18) 0.6560(11) 0.0982(16) 0.076(6) Uani 1 1 d . . . . .
H26 H 0.2896 0.6677 0.0418 0.091 Uiso 1 1 calc R U . . .
C10 C 0.8255(14) 0.5280(9) 0.0138(15) 0.060(5) Uani 1 1 d . . . . .
H10 H 0.8602 0.5313 0.0875 0.072 Uiso 1 1 calc R U . . .
C25 C 0.777(2) 0.7306(12) -0.0012(16) 0.083(7) Uani 1 1 d . . . . .
H25 H 0.7200 0.7321 -0.0677 0.100 Uiso 1 1 calc R U . . .
C32 C 0.544(2) 0.6564(9) 0.3563(16) 0.071(6) Uani 1 1 d . . . . .
H32 H 0.5163 0.6350 0.2923 0.085 Uiso 1 1 calc R U . . .
C48 C 0.0856(13) 0.8823(9) 0.3479(11) 0.050(4) Uani 1 1 d . . . . .
C27 C 0.192(2) 0.6057(12) 0.086(2) 0.093(8) Uani 1 1 d . . . . .
H27 H 0.1783 0.5815 0.0252 0.112 Uiso 1 1 calc R U . . .
C38 C 0.7334(19) 0.8619(16) 0.261(2) 0.098(9) Uani 1 1 d . . . . .
H38 H 0.8096 0.8525 0.2700 0.118 Uiso 1 1 calc R U . . .
C43 C 0.303(3) 0.8373(13) -0.101(2) 0.095(8) Uani 1 1 d . . . . .
H43 H 0.3366 0.8465 -0.1532 0.114 Uiso 1 1 calc R U . . .
C11 C 0.4674(13) 0.5199(8) 0.0158(13) 0.050(4) Uani 1 1 d . . . . .
H11 H 0.4290 0.5368 -0.0508 0.060 Uiso 1 1 calc R U . . .
C7 C 0.719(2) 0.5153(12) -0.2023(17) 0.088(7) Uani 1 1 d . . . . .
H7 H 0.6794 0.5105 -0.2749 0.106 Uiso 1 1 calc R U . . .
C40 C 0.587(2) 0.9313(10) 0.2412(18) 0.088(7) Uani 1 1 d . . . . .
H40 H 0.5645 0.9716 0.2397 0.106 Uiso 1 1 calc R U . . .
C5 C 0.5835(16) 0.5965(8) -0.1904(12) 0.057(4) Uani 1 1 d . . . . .
C39 C 0.703(2) 0.9163(13) 0.256(2) 0.090(7) Uani 1 1 d . . . . .
H39 H 0.7562 0.9471 0.2625 0.108 Uiso 1 1 calc R U . . .
C33 C 0.6056(19) 0.6274(13) 0.4438(16) 0.083(7) Uani 1 1 d . . . . .
H33 H 0.6184 0.5857 0.4438 0.099 Uiso 1 1 calc R U . . .
C3 C 0.435(2) 0.6427(13) -0.3365(12) 0.093(8) Uani 1 1 d . . . . .
H3 H 0.4003 0.6480 -0.4098 0.111 Uiso 1 1 calc R U . . .
C44 C 0.194(3) 0.8481(16) -0.1175(19) 0.118(11) Uani 1 1 d . . . . .
H44 H 0.1486 0.8640 -0.1830 0.142 Uiso 1 1 calc R U . . .
C1 C 0.4664(18) 0.6737(9) -0.1578(13) 0.065(5) Uani 1 1 d . . . . .
H1 H 0.4500 0.7002 -0.1100 0.078 Uiso 1 1 calc R U . . .
C37 C 0.6542(14) 0.8146(10) 0.2538(15) 0.061(5) Uani 1 1 d . . . . .
H37 H 0.6797 0.7746 0.2614 0.073 Uiso 1 1 calc R U . . .
C36 C 0.5578(16) 0.7464(11) 0.4442(16) 0.072(5) Uani 1 1 d . . . . .
H36 H 0.5354 0.7869 0.4429 0.086 Uiso 1 1 calc R U . . .
C41 C 0.5135(18) 0.8873(9) 0.2294(14) 0.063(5) Uani 1 1 d . . . . .
H41 H 0.4368 0.8976 0.2159 0.075 Uiso 1 1 calc R U . . .
C34 C 0.651(2) 0.6630(16) 0.538(2) 0.107(10) Uani 1 1 d . . . . .
H34 H 0.6982 0.6448 0.6007 0.129 Uiso 1 1 calc R U . . .
C35 C 0.627(2) 0.7235(14) 0.537(2) 0.095(8) Uani 1 1 d . . . . .
H35 H 0.6576 0.7477 0.5978 0.114 Uiso 1 1 calc R U . . .
C45 C 0.142(2) 0.8362(16) -0.039(2) 0.108(9) Uani 1 1 d . . . . .
H45 H 0.0655 0.8451 -0.0504 0.130 Uiso 1 1 calc R U . . .
C28 C 0.1432(17) 0.5915(11) 0.1573(19) 0.078(6) Uani 1 1 d . . . . .
H28 H 0.0909 0.5597 0.1462 0.093 Uiso 1 1 calc R U . . .
C46 C 0.2091(16) 0.8115(11) 0.0546(14) 0.073(6) Uani 1 1 d . . . . .
H46 H 0.1781 0.8036 0.1086 0.087 Uiso 1 1 calc R U . . .
N16 N 0.1470(15) 0.7195(9) 0.4866(14) 0.075(5) Uani 1 1 d . . . . .
C52 C 0.1738(13) 0.7679(8) 0.4807(11) 0.048(4) Uani 1 1 d . . . . .
N13 N 0.3401(16) 0.9875(8) 0.4618(12) 0.074(5) Uani 1 1 d . . . . .
C9 C 0.872(2) 0.4876(12) -0.0433(17) 0.089(7) Uani 1 1 d . . . . .
H9 H 0.9365 0.4645 -0.0094 0.107 Uiso 1 1 calc R U . . .
C8 C 0.813(2) 0.4835(13) -0.157(2) 0.106(9) Uani 1 1 d . . . . .
H8 H 0.8420 0.4583 -0.1990 0.127 Uiso 1 1 calc R U . . .
O1W O 0.9673(15) 0.9705(9) 0.7380(12) 0.101(6) Uani 1 1 d . . . . .
O2W O 0.8675(14) 0.9682(11) 0.0916(13) 0.118(7) Uani 1 1 d . . . . .
O3W O 0.1506(16) 0.5945(10) 0.5833(16) 0.116(6) Uani 1 1 d . . . . .
O5W O 0.8675(14) 0.9211(9) 0.8834(13) 0.104(6) Uani 1 1 d . . . . .
O1 O 0.7852(19) 0.0119(11) 0.5554(18) 0.126(7) Uani 1 1 d . . . . .
O6W O 0.2408(17) 0.5697(11) 0.8188(17) 0.129(7) Uani 1 1 d . . . . .
S1 S 0.6639(8) -0.0110(5) 0.5248(6) 0.121(3) Uani 1 1 d . . . . .
C1S C 0.618(2) -0.001(2) 0.640(3) 0.151(16) Uani 1 1 d . . . . .
H1S1 H 0.5405 -0.0156 0.6230 0.227 Uiso 1 1 calc R U . . .
H1S2 H 0.6675 -0.0243 0.6986 0.227 Uiso 1 1 calc R U . . .
H1S3 H 0.6218 0.0409 0.6585 0.227 Uiso 1 1 calc R U . . .
C2S C 0.677(7) -0.092(2) 0.530(3) 0.31(4) Uani 1 1 d . . . . .
H2S1 H 0.6016 -0.1098 0.5117 0.459 Uiso 1 1 calc R U . . .
H2S2 H 0.7140 -0.1053 0.4810 0.459 Uiso 1 1 calc R U . . .
H2S3 H 0.7214 -0.1041 0.6017 0.459 Uiso 1 1 calc R U . . .
O4W O 0.7079(13) 0.8281(10) 0.7854(13) 0.107(6) Uani 1 1 d . . . . .
O7WA O 0.951(2) 0.719(2) 0.783(2) 0.125(12) Uani 0.5 1 d . . P A 1
O7WB O 0.842(2) 0.740(2) 0.758(2) 0.125(12) Uani 0.5 1 d . . P B 2

loop_
_atom_site_aniso_label
_atom_site_aniso_U_11
_atom_site_aniso_U_22
_atom_site_aniso_U_33
_atom_site_aniso_U_23
_atom_site_aniso_U_13
_atom_site_aniso_U_12
Ru1 0.0414(6) 0.0424(6) 0.0350(5) -0.0031(4) 0.0189(4) 0.0027(5)
Ru2 0.0445(6) 0.0414(7) 0.0462(6) -0.0056(5) 0.0253(5) 0.0005(5)
Cr1 0.0416(12) 0.0417(13) 0.0371(10) -0.0057(9) 0.0187(9) 0.0000(10)
N12 0.055(9) 0.076(12) 0.072(10) -0.003(8) 0.021(8) 0.003(8)
N5 0.039(7) 0.053(8) 0.056(7) -0.012(6) 0.025(6) -0.009(6)
N10 0.056(8) 0.049(9) 0.075(9) -0.020(7) 0.036(7) -0.010(7)
C21 0.059(10) 0.039(9) 0.060(9) -0.008(7) 0.036(8) 0.005(7)
N3 0.056(7) 0.038(7) 0.043(6) -0.002(5) 0.029(6) -0.001(6)
N7 0.065(9) 0.046(8) 0.056(7) -0.006(6) 0.038(7) -0.013(7)
C20 0.037(7) 0.063(11) 0.047(7) -0.018(7) 0.019(6) -0.010(7)
N4 0.027(5) 0.055(8) 0.032(5) -0.004(5) 0.012(4) -0.002(5)
N9 0.064(9) 0.042(8) 0.062(8) -0.002(6) 0.044(7) 0.005(6)
C17 0.037(9) 0.097(16) 0.059(9) 0.025(10) 0.014(8) 0.011(9)
N6 0.034(6) 0.058(8) 0.049(6) -0.016(6) 0.029(5) -0.001(6)
C15 0.065(10) 0.043(9) 0.042(7) -0.008(6) 0.024(7) 0.002(7)
N2 0.048(7) 0.048(8) 0.032(5) 0.001(5) 0.011(5) -0.012(6)
C29 0.052(9) 0.045(10) 0.059(9) -0.012(7) 0.020(7) -0.021(8)
C31 0.048(9) 0.045(9) 0.031(6) -0.010(6) 0.010(6) -0.006(7)
C30 0.067(11) 0.059(12) 0.077(11) -0.003(10) 0.031(9) 0.006(10)
C23 0.074(14) 0.073(15) 0.085(14) -0.004(11) 0.014(11) -0.012(11)
C22 0.098(15) 0.055(11) 0.069(11) -0.025(9) 0.043(11) -0.043(10)
C6 0.057(10) 0.065(12) 0.064(10) -0.012(8) 0.034(8) 0.009(9)
N1 0.051(8) 0.070(10) 0.039(6) -0.023(6) 0.030(6) -0.011(7)
N14 0.115(13) 0.094(14) 0.072(10) 0.015(9) 0.071(10) 0.035(11)
C16 0.039(8) 0.058(10) 0.044(7) 0.001(7) 0.017(6) -0.006(7)
N15 0.089(13) 0.059(11) 0.066(9) 0.004(8) -0.025(9) -0.006(9)
C51 0.069(11) 0.036(9) 0.052(9) -0.010(7) 0.018(8) -0.010(8)
N11 0.036(6) 0.047(8) 0.051(7) -0.003(6) 0.018(6) -0.001(5)
C19 0.052(9) 0.075(13) 0.059(9) -0.041(9) 0.018(7) -0.019(9)
C13 0.106(18) 0.065(15) 0.114(18) 0.014(13) 0.062(15) -0.010(13)
C18 0.042(9) 0.115(18) 0.040(8) 0.005(9) 0.005(7) 0.006(10)
C47 0.036(8) 0.050(10) 0.077(11) -0.005(8) 0.028(8) -0.002(7)
C42 0.105(15) 0.043(10) 0.065(10) 0.016(8) 0.052(11) 0.004(10)
C2 0.092(17) 0.11(2) 0.055(11) -0.011(12) 0.005(11) 0.002(15)
C24 0.106(17) 0.048(12) 0.098(15) 0.015(10) 0.042(13) -0.031(11)
C4 0.059(11) 0.112(18) 0.030(7) -0.002(8) 0.007(7) 0.002(10)
C14 0.041(9) 0.055(11) 0.070(10) 0.002(8) 0.018(8) -0.013(7)
N8 0.063(9) 0.043(8) 0.071(9) 0.001(6) 0.033(7) 0.004(7)
C49 0.065(10) 0.043(9) 0.042(7) 0.019(6) 0.023(7) 0.021(8)
C12 0.061(12) 0.098(18) 0.073(12) -0.005(11) 0.012(10) -0.029(12)
C50 0.069(10) 0.054(10) 0.046(8) -0.006(7) 0.034(8) 0.001(8)
C26 0.071(13) 0.097(17) 0.065(11) -0.028(11) 0.029(10) -0.029(12)
C10 0.050(10) 0.069(12) 0.068(10) -0.015(9) 0.029(8) 0.022(9)
C25 0.088(15) 0.11(2) 0.061(11) -0.011(11) 0.036(11) -0.023(13)
C32 0.117(17) 0.039(10) 0.071(11) -0.005(8) 0.052(12) -0.004(10)
C48 0.036(8) 0.078(12) 0.035(7) 0.002(7) 0.012(6) 0.003(8)
C27 0.093(16) 0.079(18) 0.094(15) -0.031(13) 0.012(13) -0.032(14)
C38 0.042(11) 0.13(3) 0.13(2) -0.037(18) 0.035(12) -0.025(14)
C43 0.103(19) 0.11(2) 0.082(15) 0.046(14) 0.045(14) 0.029(16)
C11 0.045(9) 0.052(10) 0.054(8) 0.006(7) 0.019(7) -0.010(7)
C7 0.105(17) 0.107(19) 0.072(12) -0.028(12) 0.054(12) 0.027(14)
C40 0.14(2) 0.045(12) 0.092(15) 0.006(10) 0.054(15) -0.015(13)
C5 0.083(13) 0.057(11) 0.045(8) -0.006(7) 0.040(8) -0.008(9)
C39 0.093(18) 0.087(19) 0.112(18) 0.010(14) 0.066(15) -0.026(15)
C33 0.090(15) 0.089(18) 0.080(13) 0.033(13) 0.043(12) 0.014(13)
C3 0.092(15) 0.14(2) 0.018(7) 0.013(9) -0.020(8) -0.011(15)
C44 0.14(3) 0.12(3) 0.060(13) 0.016(14) -0.012(15) 0.00(2)
C1 0.085(13) 0.055(12) 0.050(9) -0.009(8) 0.017(9) 0.007(10)
C37 0.039(9) 0.068(13) 0.080(11) -0.018(9) 0.025(8) -0.005(8)
C36 0.063(12) 0.077(15) 0.070(12) -0.013(10) 0.016(10) 0.009(11)
C41 0.084(13) 0.044(10) 0.069(10) -0.008(8) 0.038(10) -0.001(9)
C34 0.079(17) 0.12(3) 0.087(17) 0.030(16) -0.018(13) -0.028(16)
C35 0.11(2) 0.09(2) 0.098(19) -0.034(15) 0.050(16) -0.025(16)
C45 0.082(17) 0.13(3) 0.100(18) 0.025(17) 0.019(14) 0.031(16)
C28 0.053(11) 0.076(15) 0.105(16) 0.002(12) 0.028(11) -0.023(10)
C46 0.055(11) 0.109(18) 0.047(9) 0.009(10) 0.007(8) 0.007(11)
N16 0.086(12) 0.065(12) 0.081(11) -0.018(9) 0.038(9) -0.016(9)
C52 0.049(9) 0.056(11) 0.037(7) -0.001(6) 0.013(6) -0.008(8)
N13 0.106(14) 0.052(11) 0.065(9) 0.003(8) 0.031(9) -0.012(10)
C9 0.117(18) 0.082(17) 0.074(13) -0.010(11) 0.040(13) 0.039(14)
C8 0.102(18) 0.10(2) 0.13(2) -0.055(17) 0.057(17) 0.014(16)
O1W 0.111(12) 0.122(16) 0.086(10) 0.011(9) 0.052(10) 0.027(11)
O2W 0.087(11) 0.18(2) 0.085(11) 0.038(12) 0.026(9) 0.010(12)
O3W 0.097(13) 0.113(17) 0.123(14) 0.010(11) 0.015(10) -0.014(11)
O5W 0.086(11) 0.116(16) 0.092(11) 0.006(10) 0.003(9) -0.012(10)
O1 0.131(16) 0.121(18) 0.151(17) 0.032(14) 0.079(14) 0.025(14)
O6W 0.114(15) 0.14(2) 0.119(14) 0.023(13) 0.023(12) 0.003(13)
S1 0.146(7) 0.116(7) 0.083(4) 0.026(4) 0.014(4) -0.024(6)
C1S 0.071(17) 0.25(5) 0.12(2) 0.02(3) 0.008(16) -0.02(2)
C2S 0.66(13) 0.10(3) 0.09(3) 0.00(2) 0.04(5) -0.10(5)
O4W 0.061(10) 0.139(18) 0.099(12) -0.027(11) -0.002(8) -0.004(10)
O7WA 0.042(10) 0.22(3) 0.082(13) -0.070(18) -0.016(10) 0.038(15)
O7WB 0.042(10) 0.22(3) 0.082(13) -0.070(18) -0.016(10) 0.038(15)

loop_
_atom_type_symbol
_atom_type_description
_atom_type_scat_dispersion_real
_atom_type_scat_dispersion_imag
_atom_type_scat_source
C C 0.0033 0.0016 'International Tables Vol C Tables 4.2.6.8 and 6.1.1.4'
H H 0.0000 0.0000 'International Tables Vol C Tables 4.2.6.8 and 6.1.1.4'
N N 0.0061 0.0033 'International Tables Vol C Tables 4.2.6.8 and 6.1.1.4'
Cr Cr 0.3209 0.6236 'International Tables Vol C Tables 4.2.6.8 and 6.1.1.4'
Ru Ru -1.2594 0.8363 'International Tables Vol C Tables 4.2.6.8 and 6.1.1.4'
O O 0.0106 0.0060 'International Tables Vol C Tables 4.2.6.8 and 6.1.1.4'
S S 0.1246 0.1234 'International Tables Vol C Tables 4.2.6.8 and 6.1.1.4'

loop_
_geom_angle_atom_site_label_1
_geom_angle_atom_site_label_2
_geom_angle_atom_site_label_3
_geom_angle
N4 Ru1 C31 89.8(5)
N4 Ru1 N3 79.5(5)
C31 Ru1 N3 88.7(5)
N4 Ru1 N2 175.4(5)
C31 Ru1 N2 94.8(5)
N3 Ru1 N2 101.2(5)
N4 Ru1 N1 97.0(5)
C31 Ru1 N1 173.1(6)
N3 Ru1 N1 93.1(5)
N2 Ru1 N1 78.4(5)
N4 Ru1 N5 78.8(5)
C31 Ru1 N5 91.4(6)
N3 Ru1 N5 158.3(5)
N2 Ru1 N5 100.4(5)
N1 Ru1 N5 89.3(5)
N11 Ru2 N6 176.9(6)
N11 Ru2 N9 90.7(5)
N6 Ru2 N9 89.5(5)
N11 Ru2 N7 90.6(5)
N6 Ru2 N7 89.1(5)
N9 Ru2 N7 178.7(5)
N11 Ru2 N8 91.5(5)
N6 Ru2 N8 91.6(5)
N9 Ru2 N8 90.2(6)
N7 Ru2 N8 89.7(6)
N11 Ru2 N10 88.9(5)
N6 Ru2 N10 88.0(5)
N9 Ru2 N10 90.4(5)
N7 Ru2 N10 89.8(6)
N8 Ru2 N10 179.4(6)
C49 Cr1 C48 88.3(7)
C49 Cr1 C47 88.6(6)
C48 Cr1 C47 89.1(6)
C49 Cr1 C50 92.9(6)
C48 Cr1 C50 90.0(6)
C47 Cr1 C50 178.2(7)
C49 Cr1 C52 174.8(6)
C48 Cr1 C52 95.1(7)
C47 Cr1 C52 87.5(6)
C50 Cr1 C52 91.0(6)
C49 Cr1 C51 87.1(6)
C48 Cr1 C51 175.3(7)
C47 Cr1 C51 89.7(7)
C50 Cr1 C51 91.3(7)
C52 Cr1 C51 89.3(6)
C11 N5 C15 119.0(14)
C11 N5 Ru1 127.9(11)
C15 N5 Ru1 113.1(10)
C36 N10 C32 120.5(19)
C36 N10 Ru2 120.5(15)
C32 N10 Ru2 119.0(13)
N3 C21 C22 120.7(15)
N3 C21 C20 116.0(14)
C22 C21 C20 123.3(16)
C25 N3 C21 118.8(16)
C25 N3 Ru1 127.7(13)
C21 N3 Ru1 113.1(10)
C26 N7 C29 118.1(15)
C26 N7 Ru2 121.6(12)
C29 N7 Ru2 120.3(11)
N4 C20 C19 117.6(15)
N4 C20 C21 112.8(13)
C19 C20 C21 129.5(15)
C20 N4 C16 121.2(12)
C20 N4 Ru1 118.4(10)
C16 N4 Ru1 120.4(9)
C37 N9 C41 114.8(16)
C37 N9 Ru2 122.5(12)
C41 N9 Ru2 122.7(12)
C18 C17 C16 120.5(18)
C31 N6 Ru2 176.6(13)
C14 C15 N5 122.0(15)
C14 C15 C16 122.4(15)
N5 C15 C16 115.5(14)
C1 N2 C5 118.7(13)
C1 N2 Ru1 126.8(11)
C5 N2 Ru1 114.5(11)
N7 C29 C30 122.7(15)
N6 C31 Ru1 174.3(14)
C29 C30 C28 118.6(17)
C22 C23 C24 119(2)
C23 C22 C21 121(2)
N1 C6 C7 122.0(17)
N1 C6 C5 115.3(14)
C7 C6 C5 122.7(17)
C6 N1 C10 118.6(13)
C6 N1 Ru1 115.7(11)
C10 N1 Ru1 125.4(10)
N4 C16 C17 119.5(15)
N4 C16 C15 111.9(12)
C17 C16 C15 128.6(15)
N15 C51 Cr1 175.6(15)
C47 N11 Ru2 167.8(13)
C18 C19 C20 121.3(15)
C14 C13 C12 118.2(19)
C17 C18 C19 119.8(16)
N11 C47 Cr1 174.8(14)
C43 C42 N8 123(2)
C3 C2 C1 115(2)
C23 C24 C25 117.3(19)
C3 C4 C5 118.3(17)
C15 C14 C13 120.1(18)
C46 N8 C42 119.2(16)
C46 N8 Ru2 119.7(11)
C42 N8 Ru2 121.1(13)
N13 C49 Cr1 177.3(16)
C11 C12 C13 118.3(18)
N14 C50 Cr1 177.7(17)
N7 C26 C27 121.3(19)
N1 C10 C9 121.8(17)
N3 C25 C24 123(2)
C33 C32 N10 122(2)
N12 C48 Cr1 175.5(17)
C28 C27 C26 122(2)
C39 C38 C37 121(2)
C44 C43 C42 117(2)
N5 C11 C12 122.3(16)
C8 C7 C6 121(2)
C41 C40 C39 118(2)
N2 C5 C4 120.0(17)
N2 C5 C6 115.5(14)
C4 C5 C6 124.5(16)
C38 C39 C40 120(2)
C32 C33 C34 117(3)
C2 C3 C4 123.1(16)
C43 C44 C45 122(2)
N2 C1 C2 123.8(18)
N9 C37 C38 121(2)
N10 C36 C35 124(2)
C40 C41 N9 124(2)
C35 C34 C33 121(2)
C36 C35 C34 116(2)
C46 C45 C44 118(2)
C27 C28 C30 116.8(19)
N8 C46 C45 120(2)
N16 C52 Cr1 178.1(17)
C10 C9 C8 117(2)
C7 C8 C9 120.2(18)
O1 S1 C2S 105(3)
O1 S1 C1S 107.1(14)
C2S S1 C1S 97(2)

loop_
_geom_bond_atom_site_label_1
_geom_bond_atom_site_label_2
_geom_bond_distance
Ru1 N4 1.958(11)
Ru1 C31 2.007(15)
Ru1 N3 2.075(13)
Ru1 N2 2.078(11)
Ru1 N1 2.085(12)
Ru1 N5 2.094(13)
Ru2 N11 2.020(12)
Ru2 N6 2.030(11)
Ru2 N9 2.084(14)
Ru2 N7 2.098(13)
Ru2 N8 2.103(15)
Ru2 N10 2.111(16)
Cr1 C49 2.045(18)
Cr1 C48 2.058(15)
Cr1 C47 2.059(16)
Cr1 C50 2.064(13)
Cr1 C52 2.084(18)
Cr1 C51 2.093(18)
N12 C48 1.11(2)
N5 C11 1.33(2)
N5 C15 1.38(2)
N10 C36 1.28(2)
N10 C32 1.34(2)
C21 N3 1.35(2)
C21 C22 1.42(2)
C21 C20 1.46(2)
N3 C25 1.29(3)
N7 C26 1.32(2)
N7 C29 1.347(19)
C20 N4 1.361(18)
C20 C19 1.42(2)
N4 C16 1.366(19)
N9 C37 1.35(2)
N9 C41 1.38(2)
C17 C18 1.35(3)
C17 C16 1.39(2)
N6 C31 1.123(17)
C15 C14 1.34(2)
C15 C16 1.47(2)
N2 C1 1.35(2)
N2 C5 1.39(2)
C29 C30 1.37(2)
C30 C28 1.44(3)
C23 C22 1.32(3)
C23 C24 1.39(3)
C6 N1 1.35(2)
C6 C7 1.38(2)
C6 C5 1.45(3)
N1 C10 1.36(2)
N14 C50 1.132(19)
N15 C51 1.16(2)
N11 C47 1.177(19)
C19 C18 1.35(3)
C13 C14 1.39(3)
C13 C12 1.42(3)
C42 C43 1.34(3)
C42 N8 1.34(2)
C2 C3 1.37(3)
C2 C1 1.43(3)
C24 C25 1.43(3)
C4 C3 1.39(3)
C4 C5 1.42(2)
N8 C46 1.33(2)
C49 N13 1.17(2)
C12 C11 1.39(3)
C26 C27 1.40(3)
C10 C9 1.40(2)
C32 C33 1.32(3)
C27 C28 1.31(3)
C38 C39 1.25(4)
C38 C37 1.41(3)
C43 C44 1.32(4)
C7 C8 1.32(3)
C40 C41 1.30(3)
C40 C39 1.41(3)
C33 C34 1.42(4)
C44 C45 1.41(4)
C36 C35 1.35(3)
C34 C35 1.36(4)
C45 C46 1.35(3)
N16 C52 1.12(2)
C9 C8 1.44(3)
O1 S1 1.50(2)
S1 C2S 1.79(5)
S1 C1S 1.79(3)
